data_7102243
loop_
_publ_author_name
'Spikes, Geoffrey H'
'Bill, Eckhard'
'Weyherm\"uller, Thomas'
'Wieghardt, Karl'

_publ_section_title
;
 Unusual mixed valent FeIIIFeII complex (St = 3/2) stabilised by a
 reduced bulky 1,2-diketone.
;
_journal_issue 42
_journal_name_full 'Chemical communications (Cambridge, England)'
_journal_page_first 4339
_journal_page_last 4341
_journal_paper_doi 10.1039/b713062g
_journal_year 2007
_chemical_formula_moiety '[C12 H30 O6 Na]+, [C56 H78 Br2 Fe2 O6]-, 0.5 (C5 H12)'
_chemical_formula_sum 'C70.5 H114 Br2 Fe2 Na O12'
_chemical_formula_weight 1448.13
_chemical_name_systematic
;
?
;
_space_group_IT_number 43
_symmetry_cell_setting orthorhombic
_symmetry_space_group_name_Hall 'F 2 -2d'
_symmetry_space_group_name_H-M 'F d d 2'
_atom_sites_solution_hydrogens geom
_atom_sites_solution_primary direct
_atom_sites_solution_secondary difmap
_audit_creation_method SHELXL-97
_cell_angle_alpha 90.00
_cell_angle_beta 90.00
_cell_angle_gamma 90.00
_cell_formula_units_Z 16
_cell_length_a 38.156(2)
_cell_length_b 50.415(3)
_cell_length_c 15.8144(8)
_cell_measurement_temperature 100(2)
_cell_volume 30421(3)
_computing_cell_refinement 'Bruker AXS Collect Software'
_computing_data_collection 'Bruker AXS Collect Software'
_computing_data_reduction 'Bruker AXS Collect Software'
_computing_structure_refinement 'SHELXL-97 (Sheldrick, 1997)'
_computing_structure_solution 'SHELXS-97 (Sheldrick, 1990)'
_diffrn_ambient_temperature 100(2)
_diffrn_measured_fraction_theta_full 0.998
_diffrn_measured_fraction_theta_max 0.998
_diffrn_measurement_device_type 'Bruker-Nonius Kappa-CCD'
_diffrn_measurement_method '1750 images at 0.3 deg. stepwise rotation in omega and phi, 54 sec./frame'
_diffrn_radiation_monochromator graphite
_diffrn_radiation_source 'rotating anode, 50 kV, 80 mA'
_diffrn_radiation_type MoK\a
_diffrn_radiation_wavelength 0.71073
_diffrn_reflns_av_R_equivalents 0.0732
_diffrn_reflns_av_sigmaI/netI 0.0927
_diffrn_reflns_limit_h_max 47
_diffrn_reflns_limit_h_min -49
_diffrn_reflns_limit_k_max 65
_diffrn_reflns_limit_k_min -65
_diffrn_reflns_limit_l_max 19
_diffrn_reflns_limit_l_min -20
_diffrn_reflns_number 53720
_diffrn_reflns_theta_full 27.50
_diffrn_reflns_theta_max 27.50
_diffrn_reflns_theta_min 2.99
_exptl_absorpt_coefficient_mu 1.492
_exptl_absorpt_correction_T_max 0.9562
_exptl_absorpt_correction_T_min 0.8118
_exptl_absorpt_correction_type gaussian
_exptl_crystal_colour blue
_exptl_crystal_density_diffrn 1.265
_exptl_crystal_density_method 'not measured'
_exptl_crystal_description 'transparent block'
_exptl_crystal_F_000 12256
_exptl_crystal_size_max 0.22
_exptl_crystal_size_mid 0.06
_exptl_crystal_size_min 0.03
_refine_diff_density_max 0.500
_refine_diff_density_min -0.322
_refine_diff_density_rms 0.073
_refine_ls_abs_structure_details 'Flack H D (1983), Acta Cryst. A39, 876-881'
_refine_ls_abs_structure_Flack 0.042(6)
_refine_ls_extinction_method none
_refine_ls_goodness_of_fit_ref 1.012
_refine_ls_hydrogen_treatment constr
_refine_ls_matrix_type full
_refine_ls_number_parameters 807
_refine_ls_number_reflns 16048
_refine_ls_number_restraints 32
_refine_ls_restrained_S_all 1.015
_refine_ls_R_factor_all 0.0882
_refine_ls_R_factor_gt 0.0494
_refine_ls_shift/su_max 0.001
_refine_ls_shift/su_mean 0.000
_refine_ls_structure_factor_coef Fsqd
_refine_ls_weighting_details 'calc w=1/[\s^2^(Fo^2^)+(0.0353P)^2^+25.5639P] where P=(Fo^2^+2Fc^2^)/3'
_refine_ls_weighting_scheme calc
_refine_ls_wR_factor_gt 0.0872
_refine_ls_wR_factor_ref 0.0990
_reflns_number_gt 11475
_reflns_number_total 16048
_reflns_threshold_expression >2sigma(I)
_cod_data_source_file b713062g.txt
_cod_data_source_block 2
_cod_depositor_comments
;
The following automatic conversions were performed:
'_exptl_absorpt_correction_type' value 'Gaussian' changed to 'gaussian'
according to '/home/saulius/struct/CIF-dictionaries/cif_core.dic'
dictionary named 'cif_core.dic' version 2.4.1 from 2010-06-29.

Automatic conversion script
Id: cif_fix_enum 1527 2010-12-29 10:47:43Z saulius 
;
_cod_original_sg_symbol_H-M Fdd2
_cod_original_formula_sum 'C70.50 H114 Br2 Fe2 Na O12'
_cod_database_code 7102243

loop_
_symmetry_equiv_pos_as_xyz
'x, y, z'
'-x, -y, z'
'x+1/4, -y+1/4, z+1/4'
'-x+1/4, y+1/4, z+1/4'
'x, y+1/2, z+1/2'
'-x, -y+1/2, z+1/2'
'x+1/4, -y+3/4, z+3/4'
'-x+1/4, y+3/4, z+3/4'
'x+1/2, y, z+1/2'
'-x+1/2, -y, z+1/2'
'x+3/4, -y+1/4, z+3/4'
'-x+3/4, y+1/4, z+3/4'
'x+1/2, y+1/2, z'
'-x+1/2, -y+1/2, z'
'x+3/4, -y+3/4, z+1/4'
'-x+3/4, y+3/4, z+1/4'

loop_
_atom_site_label
_atom_site_type_symbol
_atom_site_fract_x
_atom_site_fract_y
_atom_site_fract_z
_atom_site_U_iso_or_equiv
_atom_site_adp_type
_atom_site_occupancy
_atom_site_symmetry_multiplicity
_atom_site_calc_flag
_atom_site_refinement_flags
Br1 Br 0.182344(10) 0.409027(8) 0.12198(3) 0.03486(11) Uani 1 1 d .
Br2 Br 0.108989(12) 0.326960(9) 0.37792(3) 0.03987(12) Uani 1 1 d .
Fe1 Fe 0.121750(13) 0.406980(11) 0.16832(4) 0.02308(13) Uani 1 1 d .
Fe2 Fe 0.092798(14) 0.357354(11) 0.26676(4) 0.02479(14) Uani 1 1 d .
Na1 Na 0.13796(4) 0.51215(3) -0.11650(13) 0.0360(4) Uani 1 1 d .
O1 O 0.09321(7) 0.41204(5) 0.06969(19) 0.0272(7) Uani 1 1 d .
C1 C 0.08491(9) 0.38935(8) 0.0284(3) 0.0264(10) Uani 1 1 d .
O2 O 0.10410(6) 0.36914(5) 0.15032(18) 0.0241(6) Uani 1 1 d .
C2 C 0.09019(9) 0.36598(8) 0.0701(3) 0.0246(10) Uani 1 1 d .
O3 O 0.11395(7) 0.43877(5) 0.23179(18) 0.0243(6) Uani 1 1 d .
C3 C 0.06914(10) 0.39324(8) -0.0561(3) 0.0275(10) Uani 1 1 d .
O4 O 0.12433(6) 0.39141(5) 0.28481(18) 0.0229(6) Uani 1 1 d .
C4 C 0.08624(9) 0.38540(8) -0.1311(3) 0.0272(9) Uani 1 1 d .
O5 O 0.05099(7) 0.32761(5) 0.2235(2) 0.0312(7) Uani 1 1 d .
C5 C 0.07013(10) 0.39010(9) -0.2084(3) 0.0315(11) Uani 1 1 d .
H5A H 0.0814 0.3845 -0.2589 0.038 Uiso 1 1 calc R
O6 O 0.04340(7) 0.37472(5) 0.2925(2) 0.0303(7) Uani 1 1 d .
C6 C 0.03781(11) 0.40281(9) -0.2133(3) 0.0351(11) Uani 1 1 d .
H6A H 0.0272 0.4060 -0.2666 0.042 Uiso 1 1 calc R
O7 O 0.09938(8) 0.50324(7) -0.0027(2) 0.0494(9) Uani 1 1 d .
C7 C 0.02151(10) 0.41061(8) -0.1399(3) 0.0314(11) Uani 1 1 d .
H7A H -0.0007 0.4191 -0.1436 0.038 Uiso 1 1 calc R
O8 O 0.16846(9) 0.48742(7) -0.0154(2) 0.0490(9) Uani 1 1 d .
C8 C 0.03607(10) 0.40657(8) -0.0614(3) 0.0285(10) Uani 1 1 d .
O9 O 0.10935(8) 0.54630(7) -0.1872(2) 0.0454(9) Uani 1 1 d .
C9 C 0.12248(10) 0.37303(9) -0.1279(3) 0.0322(10) Uani 1 1 d .
H9A H 0.1252 0.3645 -0.0712 0.039 Uiso 1 1 calc R
O10 O 0.16122(8) 0.55301(6) -0.0718(2) 0.0415(8) Uani 1 1 d .
C10 C 0.15041(11) 0.39429(11) -0.1355(5) 0.0665(19) Uani 1 1 d .
H10A H 0.1737 0.3860 -0.1332 0.100 Uiso 1 1 calc R
H10B H 0.1480 0.4069 -0.0887 0.100 Uiso 1 1 calc R
H10C H 0.1476 0.4036 -0.1894 0.100 Uiso 1 1 calc R
C11 C 0.12797(14) 0.35180(12) -0.1946(4) 0.0653(18) Uani 1 1 d .
H11A H 0.1098 0.3382 -0.1890 0.098 Uiso 1 1 calc R
H11B H 0.1511 0.3437 -0.1868 0.098 Uiso 1 1 calc R
H11C H 0.1266 0.3598 -0.2509 0.098 Uiso 1 1 calc R
O11 O 0.11165(11) 0.47882(8) -0.1966(3) 0.0772(13) Uani 1 1 d .
C12 C 0.01746(11) 0.41575(9) 0.0175(3) 0.0346(11) Uani 1 1 d .
H12A H 0.0286 0.4065 0.0665 0.041 Uiso 1 1 calc R
O12 O 0.17698(10) 0.50001(7) -0.2316(3) 0.0562(10) Uani 1 1 d .
C13 C 0.02221(12) 0.44539(9) 0.0314(4) 0.0466(13) Uani 1 1 d .
H13A H 0.0472 0.4497 0.0309 0.070 Uiso 1 1 calc R
H13B H 0.0121 0.4504 0.0861 0.070 Uiso 1 1 calc R
H13C H 0.0103 0.4552 -0.0138 0.070 Uiso 1 1 calc R
C14 C -0.02169(11) 0.40848(10) 0.0183(3) 0.0410(12) Uani 1 1 d .
H14A H -0.0324 0.4150 0.0706 0.062 Uiso 1 1 calc R
H14B H -0.0243 0.3892 0.0151 0.062 Uiso 1 1 calc R
H14C H -0.0333 0.4167 -0.0304 0.062 Uiso 1 1 calc R
C15 C 0.08868(10) 0.33798(8) 0.0385(3) 0.0259(10) Uani 1 1 d .
C16 C 0.05792(10) 0.32521(8) 0.0105(3) 0.0297(10) Uani 1 1 d .
C17 C 0.05903(11) 0.29881(9) -0.0113(3) 0.0367(12) Uani 1 1 d .
H17A H 0.0382 0.2905 -0.0307 0.044 Uiso 1 1 calc R
C18 C 0.08933(11) 0.28394(9) -0.0059(3) 0.0363(12) Uani 1 1 d .
H18A H 0.0893 0.2656 -0.0195 0.044 Uiso 1 1 calc R
C19 C 0.11959(10) 0.29641(8) 0.0198(3) 0.0311(11) Uani 1 1 d .
H19A H 0.1406 0.2863 0.0234 0.037 Uiso 1 1 calc R
C20 C 0.12057(10) 0.32325(8) 0.0407(3) 0.0253(9) Uani 1 1 d .
C21 C 0.02254(10) 0.33940(9) 0.0018(3) 0.0322(11) Uani 1 1 d .
H21A H 0.0254 0.3578 0.0243 0.039 Uiso 1 1 calc R
C22 C -0.00647(11) 0.32580(9) 0.0532(3) 0.0385(12) Uani 1 1 d .
H22A H -0.0285 0.3355 0.0456 0.058 Uiso 1 1 calc R
H22B H -0.0001 0.3258 0.1132 0.058 Uiso 1 1 calc R
H22C H -0.0093 0.3075 0.0335 0.058 Uiso 1 1 calc R
C23 C 0.01120(11) 0.34157(10) -0.0903(3) 0.0404(12) Uani 1 1 d .
H23A H 0.0298 0.3502 -0.1231 0.061 Uiso 1 1 calc R
H23B H -0.0103 0.3521 -0.0939 0.061 Uiso 1 1 calc R
H23C H 0.0069 0.3238 -0.1130 0.061 Uiso 1 1 calc R
C24 C 0.15571(10) 0.33539(9) 0.0638(3) 0.0290(10) Uani 1 1 d .
H24A H 0.1524 0.3550 0.0675 0.035 Uiso 1 1 calc R
C25 C 0.18357(10) 0.33001(9) -0.0043(3) 0.0370(12) Uani 1 1 d .
H25A H 0.2059 0.3380 0.0128 0.055 Uiso 1 1 calc R
H25B H 0.1760 0.3378 -0.0581 0.055 Uiso 1 1 calc R
H25C H 0.1866 0.3108 -0.0112 0.055 Uiso 1 1 calc R
C26 C 0.16892(11) 0.32588(10) 0.1492(3) 0.0391(12) Uani 1 1 d .
H26A H 0.1512 0.3295 0.1925 0.059 Uiso 1 1 calc R
H26B H 0.1906 0.3353 0.1635 0.059 Uiso 1 1 calc R
H26C H 0.1735 0.3068 0.1467 0.059 Uiso 1 1 calc R
C27 C 0.12126(9) 0.43597(8) 0.3155(3) 0.0248(10) Uani 1 1 d .
C28 C 0.12730(9) 0.41091(7) 0.3448(3) 0.0218(9) Uani 1 1 d .
C29 C 0.11930(9) 0.46081(8) 0.3672(3) 0.0244(9) Uani 1 1 d .
C30 C 0.14807(10) 0.47019(8) 0.4153(3) 0.0291(10) Uani 1 1 d .
C31 C 0.14422(11) 0.49226(8) 0.4670(3) 0.0319(11) Uani 1 1 d .
H31A H 0.1636 0.4981 0.4998 0.038 Uiso 1 1 calc R
C32 C 0.11288(12) 0.50605(8) 0.4720(3) 0.0352(11) Uani 1 1 d .
H32A H 0.1106 0.5210 0.5080 0.042 Uiso 1 1 calc R
C33 C 0.08509(10) 0.49741(8) 0.4233(3) 0.0317(10) Uani 1 1 d .
H33A H 0.0636 0.5069 0.4257 0.038 Uiso 1 1 calc R
C34 C 0.08727(9) 0.47544(7) 0.3710(3) 0.0247(9) Uani 1 1 d .
C35 C 0.18459(10) 0.45810(8) 0.4079(3) 0.0316(11) Uani 1 1 d .
H35A H 0.1820 0.4400 0.3828 0.038 Uiso 1 1 calc R
C36 C 0.20246(12) 0.45500(10) 0.4938(3) 0.0455(13) Uani 1 1 d .
H36A H 0.2258 0.4473 0.4860 0.068 Uiso 1 1 calc R
H36B H 0.1884 0.4433 0.5299 0.068 Uiso 1 1 calc R
H36C H 0.2047 0.4724 0.5208 0.068 Uiso 1 1 calc R
C37 C 0.20681(12) 0.47464(9) 0.3472(4) 0.0492(15) Uani 1 1 d .
H37A H 0.1947 0.4762 0.2929 0.074 Uiso 1 1 calc R
H37B H 0.2295 0.4660 0.3387 0.074 Uiso 1 1 calc R
H37C H 0.2105 0.4923 0.3713 0.074 Uiso 1 1 calc R
C38 C 0.05563(10) 0.46861(8) 0.3173(3) 0.0324(11) Uani 1 1 d .
H38A H 0.0612 0.4520 0.2857 0.039 Uiso 1 1 calc R
C39 C 0.04901(11) 0.49033(9) 0.2523(3) 0.0357(11) Uani 1 1 d .
H39A H 0.0704 0.4933 0.2192 0.054 Uiso 1 1 calc R
H39B H 0.0424 0.5068 0.2814 0.054 Uiso 1 1 calc R
H39C H 0.0300 0.4849 0.2145 0.054 Uiso 1 1 calc R
C40 C 0.02279(10) 0.46324(8) 0.3709(3) 0.0320(10) Uani 1 1 d .
H40A H 0.0279 0.4493 0.4125 0.048 Uiso 1 1 calc R
H40B H 0.0036 0.4574 0.3341 0.048 Uiso 1 1 calc R
H40C H 0.0159 0.4795 0.4004 0.048 Uiso 1 1 calc R
C41 C 0.14021(10) 0.40266(7) 0.4301(3) 0.0238(9) Uani 1 1 d .
C42 C 0.17396(10) 0.39083(8) 0.4364(3) 0.0286(10) Uani 1 1 d .
C43 C 0.18659(10) 0.38395(8) 0.5160(3) 0.0301(10) Uani 1 1 d .
H43A H 0.2093 0.3765 0.5209 0.036 Uiso 1 1 calc R
C44 C 0.16681(11) 0.38777(9) 0.5877(3) 0.0358(11) Uani 1 1 d .
H44A H 0.1758 0.3828 0.6414 0.043 Uiso 1 1 calc R
C45 C 0.13405(11) 0.39878(8) 0.5813(3) 0.0312(10) Uani 1 1 d .
H45A H 0.1206 0.4015 0.6311 0.037 Uiso 1 1 calc R
C46 C 0.11989(10) 0.40616(7) 0.5030(3) 0.0240(9) Uani 1 1 d .
C47 C 0.19727(10) 0.38592(9) 0.3601(3) 0.0325(11) Uani 1 1 d .
H47A H 0.1854 0.3934 0.3091 0.039 Uiso 1 1 calc R
C48 C 0.20202(12) 0.35582(9) 0.3465(4) 0.0470(14) Uani 1 1 d .
H48A H 0.1790 0.3474 0.3418 0.070 Uiso 1 1 calc R
H48B H 0.2147 0.3482 0.3946 0.070 Uiso 1 1 calc R
H48C H 0.2154 0.3528 0.2944 0.070 Uiso 1 1 calc R
C49 C 0.23378(10) 0.39841(9) 0.3669(3) 0.0371(11) Uani 1 1 d .
H49A H 0.2315 0.4176 0.3755 0.056 Uiso 1 1 calc R
H49B H 0.2469 0.3950 0.3147 0.056 Uiso 1 1 calc R
H49C H 0.2463 0.3906 0.4149 0.056 Uiso 1 1 calc R
C50 C 0.08236(10) 0.41636(8) 0.4999(3) 0.0291(10) Uani 1 1 d .
H50A H 0.0779 0.4235 0.4418 0.035 Uiso 1 1 calc R
C51 C 0.07545(12) 0.43863(9) 0.5635(3) 0.0376(11) Uani 1 1 d .
H51A H 0.0918 0.4533 0.5531 0.056 Uiso 1 1 calc R
H51B H 0.0788 0.4319 0.6210 0.056 Uiso 1 1 calc R
H51C H 0.0513 0.4450 0.5570 0.056 Uiso 1 1 calc R
C52 C 0.05679(10) 0.39313(9) 0.5151(3) 0.0352(11) Uani 1 1 d .
H52A H 0.0615 0.3790 0.4740 0.053 Uiso 1 1 calc R
H52B H 0.0326 0.3994 0.5083 0.053 Uiso 1 1 calc R
H52C H 0.0600 0.3863 0.5725 0.053 Uiso 1 1 calc R
C53 C 0.05992(12) 0.30016(8) 0.2135(3) 0.0380(12) Uani 1 1 d .
H53A H 0.0392 0.2903 0.1949 0.057 Uiso 1 1 calc R
H53B H 0.0681 0.2930 0.2676 0.057 Uiso 1 1 calc R
H53C H 0.0785 0.2984 0.1711 0.057 Uiso 1 1 calc R
C54 C 0.02161(11) 0.33158(8) 0.2783(3) 0.0373(12) Uani 1 1 d .
H54A H 0.0278 0.3270 0.3373 0.045 Uiso 1 1 calc R
H54B H 0.0016 0.3204 0.2604 0.045 Uiso 1 1 calc R
C55 C 0.01238(10) 0.36024(8) 0.2716(4) 0.0397(12) Uani 1 1 d .
H55A H 0.0046 0.3645 0.2135 0.048 Uiso 1 1 calc R
H55B H -0.0068 0.3647 0.3114 0.048 Uiso 1 1 calc R
C56 C 0.03793(11) 0.40243(8) 0.2881(3) 0.0335(11) Uani 1 1 d .
H56A H 0.0135 0.4064 0.3020 0.050 Uiso 1 1 calc R
H56B H 0.0431 0.4087 0.2309 0.050 Uiso 1 1 calc R
H56C H 0.0534 0.4114 0.3286 0.050 Uiso 1 1 calc R
C57 C 0.07311(15) 0.52136(12) 0.0209(5) 0.0716(19) Uani 1 1 d .
H57A H 0.0599 0.5142 0.0690 0.107 Uiso 1 1 calc R
H57B H 0.0572 0.5242 -0.0269 0.107 Uiso 1 1 calc R
H57C H 0.0839 0.5383 0.0369 0.107 Uiso 1 1 calc R
C58 C 0.11686(16) 0.49217(14) 0.0660(4) 0.075(2) Uani 1 1 d .
H58A H 0.0999 0.4825 0.1020 0.090 Uiso 1 1 calc R
H58B H 0.1274 0.5065 0.1005 0.090 Uiso 1 1 calc R
C59 C 0.14435(17) 0.47392(14) 0.0387(5) 0.082(2) Uani 1 1 d .
H59A H 0.1569 0.4669 0.0887 0.099 Uiso 1 1 calc R
H59B H 0.1338 0.4588 0.0081 0.099 Uiso 1 1 calc R
C60 C 0.19806(15) 0.47137(13) -0.0352(5) 0.078(2) Uani 1 1 d .
H60A H 0.2066 0.4628 0.0165 0.118 Uiso 1 1 calc R
H60B H 0.2166 0.4825 -0.0591 0.118 Uiso 1 1 calc R
H60C H 0.1913 0.4578 -0.0764 0.118 Uiso 1 1 calc R
C61 C 0.07579(14) 0.54452(12) -0.2266(4) 0.0671(18) Uani 1 1 d .
H61A H 0.0698 0.5617 -0.2519 0.101 Uiso 1 1 calc R
H61B H 0.0581 0.5398 -0.1842 0.101 Uiso 1 1 calc R
H61C H 0.0764 0.5309 -0.2708 0.101 Uiso 1 1 calc R
C62 C 0.11669(14) 0.57208(10) -0.1587(4) 0.0511(14) Uani 1 1 d .
H62A H 0.1018 0.5765 -0.1094 0.061 Uiso 1 1 calc R
H62B H 0.1119 0.5851 -0.2041 0.061 Uiso 1 1 calc R
C63 C 0.15477(13) 0.57295(9) -0.1342(4) 0.0472(13) Uani 1 1 d .
H63A H 0.1696 0.5697 -0.1845 0.057 Uiso 1 1 calc R
H63B H 0.1607 0.5907 -0.1112 0.057 Uiso 1 1 calc R
C64 C 0.19462(13) 0.55511(12) -0.0346(4) 0.0620(17) Uani 1 1 d .
H64A H 0.1993 0.5737 -0.0204 0.093 Uiso 1 1 calc R
H64B H 0.2124 0.5488 -0.0745 0.093 Uiso 1 1 calc R
H64C H 0.1954 0.5443 0.0169 0.093 Uiso 1 1 calc R
C65 C 0.0874(2) 0.46029(15) -0.1632(6) 0.116(3) Uani 1 1 d .
H65A H 0.0799 0.4481 -0.2079 0.174 Uiso 1 1 calc R
H65B H 0.0669 0.4698 -0.1410 0.174 Uiso 1 1 calc R
H65C H 0.0985 0.4502 -0.1174 0.174 Uiso 1 1 calc R
C66 C 0.1363(2) 0.46652(18) -0.2530(6) 0.124(4) Uani 1 1 d .
H66A H 0.1238 0.4562 -0.2969 0.149 Uiso 1 1 calc R
H66B H 0.1518 0.4543 -0.2214 0.149 Uiso 1 1 calc R
C67 C 0.1571(2) 0.48776(18) -0.2927(5) 0.106(3) Uani 1 1 d .
H67A H 0.1726 0.4802 -0.3368 0.127 Uiso 1 1 calc R
H67B H 0.1413 0.5008 -0.3198 0.127 Uiso 1 1 calc R
C68 C 0.19993(16) 0.51871(12) -0.2690(5) 0.074(2) Uani 1 1 d .
H68A H 0.2134 0.5101 -0.3139 0.111 Uiso 1 1 calc R
H68B H 0.2160 0.5256 -0.2259 0.111 Uiso 1 1 calc R
H68C H 0.1862 0.5333 -0.2929 0.111 Uiso 1 1 calc R
C71 C 0.0000 0.5000 -0.1727(12) 0.185(7) Uani 1 2 d SDU
H71A H -0.0119 0.5113 -0.1311 0.277 Uiso 0.50 1 calc PR
H71B H 0.0249 0.4986 -0.1582 0.277 Uiso 0.50 1 calc PR
H71C H -0.0106 0.4823 -0.1723 0.277 Uiso 0.50 1 calc PR
C72 C -0.0038(6) 0.5122(4) -0.2605(10) 0.157(6) Uani 0.50 1 d PDU
H72A H 0.0075 0.5299 -0.2615 0.189 Uiso 0.50 1 calc PR
H72B H -0.0290 0.5146 -0.2738 0.189 Uiso 0.50 1 calc PR
C73 C 0.0132(5) 0.4942(4) -0.3274(10) 0.165(6) Uani 0.50 1 d PDU
H73A H 0.0377 0.4903 -0.3109 0.197 Uiso 0.50 1 calc PR
H73B H 0.0002 0.4773 -0.3306 0.197 Uiso 0.50 1 calc PR
C74 C 0.0127(6) 0.5077(4) -0.4126(9) 0.166(6) Uani 0.50 1 d PDU
H74A H 0.0264 0.4968 -0.4528 0.199 Uiso 0.50 1 calc PR
H74B H -0.0118 0.5082 -0.4333 0.199 Uiso 0.50 1 calc PR
C75 C 0.0272(4) 0.5355(3) -0.4130(10) 0.112(6) Uani 0.50 1 d PDU
H75A H 0.0252 0.5430 -0.4699 0.168 Uiso 0.50 1 calc PR
H75B H 0.0520 0.5351 -0.3963 0.168 Uiso 0.50 1 calc PR
H75C H 0.0140 0.5464 -0.3730 0.168 Uiso 0.50 1 calc PR

loop_
_atom_site_aniso_label
_atom_site_aniso_U_11
_atom_site_aniso_U_22
_atom_site_aniso_U_33
_atom_site_aniso_U_23
_atom_site_aniso_U_13
_atom_site_aniso_U_12
Br1 0.02065(18) 0.0397(2) 0.0442(3) 0.0040(2) 0.0091(2) 0.00176(18)
Br2 0.0453(3) 0.0404(2) 0.0339(3) 0.0106(2) -0.0034(2) -0.0010(2)
Fe1 0.0171(3) 0.0282(3) 0.0240(3) 0.0009(3) 0.0002(3) 0.0010(2)
Fe2 0.0214(3) 0.0286(3) 0.0243(3) 0.0024(3) 0.0020(3) 0.0007(2)
Na1 0.0377(9) 0.0356(9) 0.0346(11) 0.0009(9) -0.0018(9) -0.0008(7)
O1 0.0224(14) 0.0328(16) 0.0264(18) 0.0006(13) -0.0016(13) 0.0040(12)
C1 0.0169(18) 0.032(2) 0.030(3) -0.005(2) 0.0037(19) 0.0013(17)
O2 0.0212(13) 0.0286(15) 0.0225(18) 0.0005(12) -0.0002(13) -0.0013(11)
C2 0.0139(18) 0.037(2) 0.023(3) -0.002(2) 0.0022(18) 0.0005(17)
O3 0.0215(14) 0.0300(15) 0.0215(17) 0.0012(13) -0.0001(13) 0.0019(12)
C3 0.023(2) 0.029(2) 0.030(3) -0.001(2) -0.001(2) -0.0037(17)
O4 0.0187(13) 0.0281(14) 0.0218(17) 0.0024(13) -0.0021(12) -0.0008(11)
C4 0.0176(17) 0.038(2) 0.026(3) 0.002(2) -0.003(2) -0.0031(16)
O5 0.0263(15) 0.0285(15) 0.039(2) -0.0018(14) 0.0080(14) -0.0013(12)
C5 0.022(2) 0.046(3) 0.026(3) 0.000(2) 0.001(2) 0.0002(19)
O6 0.0207(14) 0.0300(16) 0.040(2) -0.0049(14) 0.0044(14) -0.0008(12)
C6 0.026(2) 0.050(3) 0.029(3) 0.008(2) -0.007(2) -0.006(2)
O7 0.0443(19) 0.061(2) 0.043(2) 0.0135(19) 0.0095(18) 0.0147(17)
C7 0.0216(19) 0.038(2) 0.035(3) 0.006(2) -0.003(2) -0.0022(17)
O8 0.0412(18) 0.058(2) 0.047(2) 0.0200(19) 0.0095(18) 0.0160(17)
C8 0.0209(19) 0.037(2) 0.028(3) 0.003(2) 0.001(2) -0.0012(18)
O9 0.0424(19) 0.050(2) 0.044(2) 0.0040(17) -0.0072(18) 0.0051(16)
C9 0.0230(19) 0.047(3) 0.027(3) -0.001(2) 0.002(2) 0.0031(18)
O10 0.0364(17) 0.0408(18) 0.047(2) 0.0023(17) -0.0060(17) -0.0052(14)
C10 0.022(2) 0.066(4) 0.111(6) 0.017(4) 0.008(3) 0.002(2)
C11 0.047(3) 0.093(5) 0.056(4) -0.033(4) -0.020(3) 0.027(3)
O11 0.079(3) 0.071(3) 0.081(3) -0.024(2) 0.010(3) -0.039(2)
C12 0.027(2) 0.049(3) 0.027(3) 0.002(2) 0.003(2) 0.0076(19)
O12 0.062(2) 0.064(2) 0.042(2) -0.001(2) 0.008(2) 0.0042(19)
C13 0.035(3) 0.052(3) 0.052(4) -0.007(3) -0.002(3) 0.009(2)
C14 0.030(2) 0.061(3) 0.032(3) 0.003(3) 0.003(2) 0.009(2)
C15 0.023(2) 0.032(2) 0.023(3) 0.0032(19) -0.0008(18) -0.0033(17)
C16 0.023(2) 0.040(2) 0.026(3) 0.002(2) 0.006(2) -0.0017(18)
C17 0.029(2) 0.040(3) 0.041(3) -0.004(2) 0.001(2) -0.010(2)
C18 0.036(2) 0.031(2) 0.041(3) -0.008(2) 0.008(2) -0.007(2)
C19 0.024(2) 0.033(2) 0.036(3) -0.003(2) 0.010(2) 0.0008(18)
C20 0.0197(19) 0.039(2) 0.017(2) -0.0025(19) 0.0026(18) -0.0011(17)
C21 0.023(2) 0.042(3) 0.032(3) -0.005(2) -0.002(2) -0.0053(19)
C22 0.025(2) 0.048(3) 0.042(3) -0.003(2) 0.005(2) -0.004(2)
C23 0.029(2) 0.058(3) 0.034(3) -0.001(2) -0.006(2) -0.004(2)
C24 0.0203(19) 0.032(2) 0.035(3) 0.002(2) 0.001(2) 0.0022(17)
C25 0.023(2) 0.049(3) 0.039(3) 0.002(2) -0.001(2) 0.002(2)
C26 0.030(2) 0.052(3) 0.035(3) 0.002(2) 0.002(2) 0.000(2)
C27 0.0133(18) 0.034(2) 0.028(3) -0.003(2) 0.0015(19) 0.0000(16)
C28 0.0142(17) 0.025(2) 0.026(2) 0.0019(18) 0.0014(17) -0.0002(15)
C29 0.0203(18) 0.029(2) 0.023(3) 0.005(2) -0.0007(19) -0.0047(15)
C30 0.025(2) 0.028(2) 0.034(3) 0.007(2) 0.004(2) 0.0039(17)
C31 0.027(2) 0.032(2) 0.036(3) -0.002(2) -0.004(2) -0.0014(18)
C32 0.044(3) 0.027(2) 0.035(3) -0.004(2) 0.004(2) 0.001(2)
C33 0.023(2) 0.031(2) 0.041(3) -0.003(2) 0.006(2) 0.0029(17)
C34 0.0213(18) 0.029(2) 0.023(2) 0.003(2) 0.005(2) -0.0006(16)
C35 0.020(2) 0.035(2) 0.039(3) -0.002(2) -0.001(2) -0.0021(17)
C36 0.035(3) 0.059(3) 0.043(4) -0.004(3) -0.008(2) 0.008(2)
C37 0.028(2) 0.047(3) 0.073(4) 0.015(3) 0.019(3) 0.005(2)
C38 0.025(2) 0.028(2) 0.044(3) -0.001(2) 0.003(2) 0.0034(17)
C39 0.025(2) 0.045(3) 0.038(3) 0.001(2) 0.001(2) 0.0041(19)
C40 0.0230(19) 0.035(2) 0.038(3) 0.000(2) 0.002(2) 0.0067(17)
C41 0.0207(19) 0.022(2) 0.029(3) -0.0009(19) -0.005(2) 0.0002(15)
C42 0.0196(19) 0.031(2) 0.035(3) -0.005(2) -0.004(2) -0.0009(17)
C43 0.021(2) 0.035(2) 0.034(3) 0.004(2) -0.008(2) 0.0019(17)
C44 0.029(2) 0.045(3) 0.033(3) 0.009(2) -0.008(2) -0.006(2)
C45 0.030(2) 0.039(2) 0.024(3) 0.001(2) 0.003(2) -0.0041(19)
C46 0.026(2) 0.021(2) 0.026(3) -0.0030(19) -0.002(2) -0.0028(16)
C47 0.0224(19) 0.046(3) 0.029(3) -0.001(2) -0.001(2) 0.0106(19)
C48 0.027(2) 0.063(3) 0.051(4) -0.018(3) -0.001(2) -0.001(2)
C49 0.024(2) 0.050(3) 0.038(3) 0.005(3) 0.002(2) 0.0055(19)
C50 0.023(2) 0.035(2) 0.029(3) 0.001(2) 0.005(2) 0.0016(17)
C51 0.040(3) 0.038(3) 0.035(3) 0.002(2) 0.005(2) 0.001(2)
C52 0.0212(19) 0.047(3) 0.037(3) 0.003(2) 0.002(2) -0.002(2)
C53 0.036(2) 0.032(2) 0.046(3) -0.005(2) 0.005(2) 0.002(2)
C54 0.032(2) 0.033(2) 0.047(3) -0.003(2) 0.013(2) -0.0105(19)
C55 0.026(2) 0.037(2) 0.056(4) -0.008(3) 0.012(2) -0.0072(19)
C56 0.024(2) 0.030(2) 0.046(3) -0.008(2) 0.005(2) -0.0037(18)
C57 0.061(4) 0.085(4) 0.068(5) 0.015(4) 0.020(4) 0.035(3)
C58 0.065(4) 0.111(5) 0.048(4) 0.015(4) 0.012(3) 0.034(4)
C59 0.078(4) 0.092(5) 0.077(5) 0.044(4) 0.028(4) 0.039(4)
C60 0.057(4) 0.089(5) 0.089(6) 0.026(4) 0.024(4) 0.031(3)
C61 0.053(3) 0.083(4) 0.065(5) 0.031(4) -0.005(3) -0.008(3)
C62 0.065(3) 0.048(3) 0.041(3) 0.008(3) 0.013(3) 0.016(3)
C63 0.061(3) 0.034(3) 0.047(4) -0.002(3) 0.012(3) -0.009(2)
C64 0.033(3) 0.088(4) 0.065(4) -0.019(4) -0.009(3) -0.001(3)
C65 0.132(7) 0.087(5) 0.130(8) -0.034(5) 0.044(6) -0.060(5)
C66 0.118(7) 0.148(8) 0.106(7) -0.098(7) 0.035(6) -0.044(6)
C67 0.104(6) 0.159(8) 0.053(5) -0.024(5) 0.018(5) -0.063(6)
C68 0.065(4) 0.082(4) 0.075(5) 0.016(4) 0.032(4) 0.007(3)
C71 0.132(11) 0.249(16) 0.174(15) 0.000 0.000 -0.086(11)
C72 0.107(9) 0.249(14) 0.116(11) -0.060(9) -0.030(9) 0.001(11)
C73 0.129(9) 0.252(13) 0.113(10) -0.060(10) -0.028(9) 0.037(10)
C74 0.141(11) 0.244(13) 0.113(10) -0.067(11) -0.008(10) 0.037(11)
C75 0.106(10) 0.120(11) 0.111(12) -0.083(10) -0.065(9) 0.044(9)

loop_
_atom_type_symbol
_atom_type_description
_atom_type_scat_dispersion_real
_atom_type_scat_dispersion_imag
_atom_type_scat_source
C C 0.0033 0.0016 'International Tables Vol C Tables 4.2.6.8 and 6.1.1.4'
H H 0.0000 0.0000 'International Tables Vol C Tables 4.2.6.8 and 6.1.1.4'
O O 0.0106 0.0060 'International Tables Vol C Tables 4.2.6.8 and 6.1.1.4'
Na Na 0.0362 0.0249 'International Tables Vol C Tables 4.2.6.8 and 6.1.1.4'
Fe Fe 0.3463 0.8444 'International Tables Vol C Tables 4.2.6.8 and 6.1.1.4'
Br Br -0.2901 2.4595 'International Tables Vol C Tables 4.2.6.8 and 6.1.1.4'

loop_
_geom_angle_atom_site_label_1
_geom_angle_atom_site_label_2
_geom_angle_atom_site_label_3
_geom_angle
O3 Fe1 O1 103.10(12)
O3 Fe1 O4 81.58(11)
O1 Fe1 O4 145.75(11)
O3 Fe1 O2 143.47(11)
O1 Fe1 O2 79.86(11)
O4 Fe1 O2 77.21(11)
O3 Fe1 Br1 105.71(8)
O1 Fe1 Br1 106.82(9)
O4 Fe1 Br1 104.32(7)
O2 Fe1 Br1 108.16(7)
O2 Fe2 O4 76.01(11)
O2 Fe2 O6 104.35(12)
O4 Fe2 O6 98.32(10)
O2 Fe2 O5 94.04(11)
O4 Fe2 O5 165.06(11)
O6 Fe2 O5 73.05(10)
O2 Fe2 Br2 144.25(8)
O4 Fe2 Br2 105.76(8)
O6 Fe2 Br2 110.53(9)
O5 Fe2 Br2 88.86(8)
O9 Na1 O11 94.04(17)
O9 Na1 O8 163.25(15)
O11 Na1 O8 101.61(17)
O9 Na1 O10 70.93(12)
O11 Na1 O10 163.17(17)
O8 Na1 O10 94.23(14)
O9 Na1 O7 102.37(13)
O11 Na1 O7 90.48(15)
O8 Na1 O7 71.86(13)
O10 Na1 O7 99.92(14)
O9 Na1 O12 96.54(14)
O11 Na1 O12 71.06(15)
O8 Na1 O12 94.17(14)
O10 Na1 O12 102.39(14)
O7 Na1 O12 154.47(14)
C1 O1 Fe1 114.3(2)
O1 C1 C2 117.5(4)
O1 C1 C3 114.7(3)
C2 C1 C3 127.6(4)
C2 O2 Fe2 137.2(2)
C2 O2 Fe1 111.2(2)
Fe2 O2 Fe1 102.84(12)
C1 C2 O2 113.6(4)
C1 C2 C15 130.3(4)
O2 C2 C15 115.4(3)
C27 O3 Fe1 113.1(2)
C4 C3 C8 119.3(4)
C4 C3 C1 122.3(4)
C8 C3 C1 118.3(4)
C28 O4 Fe1 111.0(2)
C28 O4 Fe2 136.2(2)
Fe1 O4 Fe2 99.55(12)
C5 C4 C3 119.2(3)
C5 C4 C9 120.2(4)
C3 C4 C9 120.5(4)
C54 O5 C53 112.9(3)
C54 O5 Fe2 105.8(2)
C53 O5 Fe2 119.9(2)
C4 C5 C6 121.4(4)
C4 C5 H5A 119.3
C6 C5 H5A 119.3
C56 O6 C55 111.8(3)
C56 O6 Fe2 122.0(2)
C55 O6 Fe2 118.8(2)
C7 C6 C5 119.0(4)
C7 C6 H6A 120.5
C5 C6 H6A 120.5
C58 O7 C57 113.3(5)
C58 O7 Na1 111.8(3)
C57 O7 Na1 121.4(3)
C6 C7 C8 122.5(4)
C6 C7 H7A 118.8
C8 C7 H7A 118.8
C60 O8 C59 111.8(4)
C60 O8 Na1 123.3(4)
C59 O8 Na1 110.1(3)
C7 C8 C3 118.6(4)
C7 C8 C12 120.7(4)
C3 C8 C12 120.7(4)
C62 O9 C61 112.2(4)
C62 O9 Na1 116.0(3)
C61 O9 Na1 125.8(3)
C10 C9 C11 110.3(5)
C10 C9 C4 110.3(4)
C11 C9 C4 113.1(4)
C10 C9 H9A 107.6
C11 C9 H9A 107.6
C4 C9 H9A 107.6
C64 O10 C63 113.0(4)
C64 O10 Na1 122.2(3)
C63 O10 Na1 110.1(3)
C9 C10 H10A 109.5
C9 C10 H10B 109.5
H10A C10 H10B 109.5
C9 C10 H10C 109.5
H10A C10 H10C 109.5
H10B C10 H10C 109.5
C9 C11 H11A 109.5
C9 C11 H11B 109.5
H11A C11 H11B 109.5
C9 C11 H11C 109.5
H11A C11 H11C 109.5
H11B C11 H11C 109.5
C65 O11 C66 112.0(6)
C65 O11 Na1 123.6(5)
C66 O11 Na1 111.5(4)
C8 C12 C13 111.4(4)
C8 C12 C14 113.0(4)
C13 C12 C14 110.4(4)
C8 C12 H12A 107.2
C13 C12 H12A 107.2
C14 C12 H12A 107.2
C67 O12 C68 110.3(5)
C67 O12 Na1 107.6(4)
C68 O12 Na1 121.6(4)
C12 C13 H13A 109.5
C12 C13 H13B 109.5
H13A C13 H13B 109.5
C12 C13 H13C 109.5
H13A C13 H13C 109.5
H13B C13 H13C 109.5
C12 C14 H14A 109.5
C12 C14 H14B 109.5
H14A C14 H14B 109.5
C12 C14 H14C 109.5
H14A C14 H14C 109.5
H14B C14 H14C 109.5
C16 C15 C20 118.7(4)
C16 C15 C2 124.5(4)
C20 C15 C2 116.7(3)
C17 C16 C15 119.7(4)
C17 C16 C21 117.1(4)
C15 C16 C21 123.2(4)
C16 C17 C18 122.4(4)
C16 C17 H17A 118.8
C18 C17 H17A 118.8
C19 C18 C17 118.2(4)
C19 C18 H18A 120.9
C17 C18 H18A 120.9
C18 C19 C20 122.4(4)
C18 C19 H19A 118.8
C20 C19 H19A 118.8
C19 C20 C15 118.5(4)
C19 C20 C24 118.2(4)
C15 C20 C24 123.3(4)
C23 C21 C16 111.7(4)
C23 C21 C22 109.5(4)
C16 C21 C22 112.3(4)
C23 C21 H21A 107.7
C16 C21 H21A 107.7
C22 C21 H21A 107.7
C21 C22 H22A 109.5
C21 C22 H22B 109.5
H22A C22 H22B 109.5
C21 C22 H22C 109.5
H22A C22 H22C 109.5
H22B C22 H22C 109.5
C21 C23 H23A 109.5
C21 C23 H23B 109.5
H23A C23 H23B 109.5
C21 C23 H23C 109.5
H23A C23 H23C 109.5
H23B C23 H23C 109.5
C20 C24 C26 112.3(4)
C20 C24 C25 111.7(4)
C26 C24 C25 109.8(3)
C20 C24 H24A 107.6
C26 C24 H24A 107.6
C25 C24 H24A 107.6
C24 C25 H25A 109.5
C24 C25 H25B 109.5
H25A C25 H25B 109.5
C24 C25 H25C 109.5
H25A C25 H25C 109.5
H25B C25 H25C 109.5
C24 C26 H26A 109.5
C24 C26 H26B 109.5
H26A C26 H26B 109.5
C24 C26 H26C 109.5
H26A C26 H26C 109.5
H26B C26 H26C 109.5
O3 C27 C28 117.4(4)
O3 C27 C29 115.8(3)
C28 C27 C29 126.6(4)
C27 C28 O4 114.5(4)
C27 C28 C41 128.2(4)
O4 C28 C41 116.9(3)
C30 C29 C34 117.9(4)
C30 C29 C27 122.2(3)
C34 C29 C27 119.8(3)
C31 C30 C29 120.1(4)
C31 C30 C35 117.5(4)
C29 C30 C35 122.2(4)
C32 C31 C30 121.8(4)
C32 C31 H31A 119.1
C30 C31 H31A 119.1
C33 C32 C31 118.2(4)
C33 C32 H32A 120.9
C31 C32 H32A 120.9
C32 C33 C34 122.6(4)
C32 C33 H33A 118.7
C34 C33 H33A 118.7
C33 C34 C29 119.3(4)
C33 C34 C38 117.9(3)
C29 C34 C38 122.7(4)
C30 C35 C37 109.7(4)
C30 C35 C36 112.3(4)
C37 C35 C36 111.5(4)
C30 C35 H35A 107.7
C37 C35 H35A 107.7
C36 C35 H35A 107.7
C35 C36 H36A 109.5
C35 C36 H36B 109.5
H36A C36 H36B 109.5
C35 C36 H36C 109.5
H36A C36 H36C 109.5
H36B C36 H36C 109.5
C35 C37 H37A 109.5
C35 C37 H37B 109.5
H37A C37 H37B 109.5
C35 C37 H37C 109.5
H37A C37 H37C 109.5
H37B C37 H37C 109.5
C34 C38 C39 110.3(3)
C34 C38 C40 112.3(4)
C39 C38 C40 111.3(3)
C34 C38 H38A 107.5
C39 C38 H38A 107.5
C40 C38 H38A 107.5
C38 C39 H39A 109.5
C38 C39 H39B 109.5
H39A C39 H39B 109.5
C38 C39 H39C 109.5
H39A C39 H39C 109.5
H39B C39 H39C 109.5
C38 C40 H40A 109.5
C38 C40 H40B 109.5
H40A C40 H40B 109.5
C38 C40 H40C 109.5
H40A C40 H40C 109.5
H40B C40 H40C 109.5
C46 C41 C42 119.8(4)
C46 C41 C28 121.7(3)
C42 C41 C28 118.5(4)
C43 C42 C41 118.7(4)
C43 C42 C47 118.3(4)
C41 C42 C47 122.9(4)
C44 C43 C42 121.4(4)
C44 C43 H43A 119.3
C42 C43 H43A 119.3
C45 C44 C43 119.7(4)
C45 C44 H44A 120.2
C43 C44 H44A 120.2
C44 C45 C46 121.6(4)
C44 C45 H45A 119.2
C46 C45 H45A 119.2
C41 C46 C45 118.7(4)
C41 C46 C50 122.5(4)
C45 C46 C50 118.8(4)
C42 C47 C49 114.2(4)
C42 C47 C48 109.9(4)
C49 C47 C48 107.9(3)
C42 C47 H47A 108.2
C49 C47 H47A 108.2
C48 C47 H47A 108.2
C47 C48 H48A 109.5
C47 C48 H48B 109.5
H48A C48 H48B 109.5
C47 C48 H48C 109.5
H48A C48 H48C 109.5
H48B C48 H48C 109.5
C47 C49 H49A 109.5
C47 C49 H49B 109.5
H49A C49 H49B 109.5
C47 C49 H49C 109.5
H49A C49 H49C 109.5
H49B C49 H49C 109.5
C46 C50 C51 112.9(4)
C46 C50 C52 109.5(3)
C51 C50 C52 110.2(4)
C46 C50 H50A 108.0
C51 C50 H50A 108.0
C52 C50 H50A 108.0
C50 C51 H51A 109.5
C50 C51 H51B 109.5
H51A C51 H51B 109.5
C50 C51 H51C 109.5
H51A C51 H51C 109.5
H51B C51 H51C 109.5
C50 C52 H52A 109.5
C50 C52 H52B 109.5
H52A C52 H52B 109.5
C50 C52 H52C 109.5
H52A C52 H52C 109.5
H52B C52 H52C 109.5
O5 C53 H53A 109.5
O5 C53 H53B 109.5
H53A C53 H53B 109.5
O5 C53 H53C 109.5
H53A C53 H53C 109.5
H53B C53 H53C 109.5
O5 C54 C55 106.1(3)
O5 C54 H54A 110.5
C55 C54 H54A 110.5
O5 C54 H54B 110.5
C55 C54 H54B 110.5
H54A C54 H54B 108.7
O6 C55 C54 106.4(3)
O6 C55 H55A 110.4
C54 C55 H55A 110.4
O6 C55 H55B 110.4
C54 C55 H55B 110.4
H55A C55 H55B 108.6
O6 C56 H56A 109.5
O6 C56 H56B 109.5
H56A C56 H56B 109.5
O6 C56 H56C 109.5
H56A C56 H56C 109.5
H56B C56 H56C 109.5
O7 C57 H57A 109.5
O7 C57 H57B 109.5
H57A C57 H57B 109.5
O7 C57 H57C 109.5
H57A C57 H57C 109.5
H57B C57 H57C 109.5
O7 C58 C59 111.4(5)
O7 C58 H58A 109.3
C59 C58 H58A 109.3
O7 C58 H58B 109.3
C59 C58 H58B 109.3
H58A C58 H58B 108.0
O8 C59 C58 109.8(5)
O8 C59 H59A 109.7
C58 C59 H59A 109.7
O8 C59 H59B 109.7
C58 C59 H59B 109.7
H59A C59 H59B 108.2
O8 C60 H60A 109.5
O8 C60 H60B 109.5
H60A C60 H60B 109.5
O8 C60 H60C 109.5
H60A C60 H60C 109.5
H60B C60 H60C 109.5
O9 C61 H61A 109.5
O9 C61 H61B 109.5
H61A C61 H61B 109.5
O9 C61 H61C 109.5
H61A C61 H61C 109.5
H61B C61 H61C 109.5
O9 C62 C63 107.6(4)
O9 C62 H62A 110.2
C63 C62 H62A 110.2
O9 C62 H62B 110.2
C63 C62 H62B 110.2
H62A C62 H62B 108.5
O10 C63 C62 108.9(4)
O10 C63 H63A 109.9
C62 C63 H63A 109.9
O10 C63 H63B 109.9
C62 C63 H63B 109.9
H63A C63 H63B 108.3
O10 C64 H64A 109.5
O10 C64 H64B 109.5
H64A C64 H64B 109.5
O10 C64 H64C 109.5
H64A C64 H64C 109.5
H64B C64 H64C 109.5
O11 C65 H65A 109.5
O11 C65 H65B 109.5
H65A C65 H65B 109.5
O11 C65 H65C 109.5
H65A C65 H65C 109.5
H65B C65 H65C 109.5
O11 C66 C67 107.7(7)
O11 C66 H66A 110.2
C67 C66 H66A 110.2
O11 C66 H66B 110.2
C67 C66 H66B 110.2
H66A C66 H66B 108.5
O12 C67 C66 109.0(7)
O12 C67 H67A 109.9
C66 C67 H67A 109.9
O12 C67 H67B 109.9
C66 C67 H67B 109.9
H67A C67 H67B 108.3
O12 C68 H68A 109.5
O12 C68 H68B 109.5
H68A C68 H68B 109.5
O12 C68 H68C 109.5
H68A C68 H68C 109.5
H68B C68 H68C 109.5
C72 C71 H71A 109.5
C72 C71 H71B 109.5
H71A C71 H71B 109.5
C72 C71 H71C 109.5
H71A C71 H71C 109.5
H71B C71 H71C 109.5
C71 C72 C73 110.4(12)
C71 C72 H72A 109.6
C73 C72 H72A 109.6
C71 C72 H72B 109.6
C73 C72 H72B 109.6
H72A C72 H72B 108.1
C74 C73 C72 110.3(11)
C74 C73 H73A 109.6
C72 C73 H73A 109.6
C74 C73 H73B 109.6
C72 C73 H73B 109.6
H73A C73 H73B 108.1
C75 C74 C73 114.6(11)
C75 C74 H74A 108.6
C73 C74 H74A 108.6
C75 C74 H74B 108.6
C73 C74 H74B 108.6
H74A C74 H74B 107.6
C74 C75 H75A 109.5
C74 C75 H75B 109.5
H75A C75 H75B 109.5
C74 C75 H75C 109.5
H75A C75 H75C 109.5
H75B C75 H75C 109.5

loop_
_geom_bond_atom_site_label_1
_geom_bond_atom_site_label_2
_geom_bond_distance
Br1 Fe1 2.4276(6)
Br2 Fe2 2.4124(8)
Fe1 O3 1.914(3)
Fe1 O1 1.919(3)
Fe1 O4 2.005(3)
Fe1 O2 2.043(3)
Fe2 O2 1.982(3)
Fe2 O4 2.116(3)
Fe2 O6 2.118(3)
Fe2 O5 2.294(3)
Na1 O9 2.325(4)
Na1 O11 2.331(4)
Na1 O8 2.337(4)
Na1 O10 2.352(3)
Na1 O7 2.368(4)
Na1 O12 2.430(4)
O1 C1 1.355(5)
C1 C2 1.364(6)
C1 C3 1.478(6)
O2 C2 1.385(5)
C2 C15 1.499(6)
O3 C27 1.360(5)
C3 C4 1.411(6)
C3 C8 1.432(6)
O4 C28 1.371(5)
C4 C5 1.388(6)
C4 C9 1.518(5)
O5 C54 1.431(5)
O5 C53 1.434(5)
C5 C6 1.392(6)
C5 H5A 0.9500
O6 C56 1.414(5)
O6 C55 1.429(5)
C6 C7 1.374(6)
C6 H6A 0.9500
O7 C58 1.392(7)
O7 C57 1.406(6)
C7 C8 1.376(6)
C7 H7A 0.9500
O8 C60 1.424(6)
O8 C59 1.429(7)
C8 C12 1.508(6)
O9 C62 1.404(6)
O9 C61 1.427(6)
C9 C10 1.516(6)
C9 C11 1.517(7)
C9 H9A 1.0000
O10 C64 1.407(6)
O10 C63 1.430(6)
C10 H10A 0.9800
C10 H10B 0.9800
C10 H10C 0.9800
C11 H11A 0.9800
C11 H11B 0.9800
C11 H11C 0.9800
O11 C65 1.418(8)
O11 C66 1.438(8)
C12 C13 1.521(6)
C12 C14 1.538(6)
C12 H12A 1.0000
O12 C67 1.374(8)
O12 C68 1.416(7)
C13 H13A 0.9800
C13 H13B 0.9800
C13 H13C 0.9800
C14 H14A 0.9800
C14 H14B 0.9800
C14 H14C 0.9800
C15 C16 1.410(6)
C15 C20 1.426(6)
C16 C17 1.375(6)
C16 C21 1.534(6)
C17 C18 1.380(6)
C17 H17A 0.9500
C18 C19 1.376(6)
C18 H18A 0.9500
C19 C20 1.393(6)
C19 H19A 0.9500
C20 C24 1.519(6)
C21 C23 1.523(7)
C21 C22 1.535(6)
C21 H21A 1.0000
C22 H22A 0.9800
C22 H22B 0.9800
C22 H22C 0.9800
C23 H23A 0.9800
C23 H23B 0.9800
C23 H23C 0.9800
C24 C26 1.519(6)
C24 C25 1.538(6)
C24 H24A 1.0000
C25 H25A 0.9800
C25 H25B 0.9800
C25 H25C 0.9800
C26 H26A 0.9800
C26 H26B 0.9800
C26 H26C 0.9800
C27 C28 1.365(5)
C27 C29 1.498(6)
C28 C41 1.496(6)
C29 C30 1.417(6)
C29 C34 1.429(5)
C30 C31 1.389(6)
C30 C35 1.526(5)
C31 C32 1.385(6)
C31 H31A 0.9500
C32 C33 1.381(6)
C32 H32A 0.9500
C33 C34 1.385(6)
C33 H33A 0.9500
C34 C38 1.516(6)
C35 C37 1.528(6)
C35 C36 1.529(7)
C35 H35A 1.0000
C36 H36A 0.9800
C36 H36B 0.9800
C36 H36C 0.9800
C37 H37A 0.9800
C37 H37B 0.9800
C37 H37C 0.9800
C38 C39 1.523(6)
C38 C40 1.537(6)
C38 H38A 1.0000
C39 H39A 0.9800
C39 H39B 0.9800
C39 H39C 0.9800
C40 H40A 0.9800
C40 H40B 0.9800
C40 H40C 0.9800
C41 C46 1.400(6)
C41 C42 1.423(5)
C42 C43 1.392(7)
C42 C47 1.518(6)
C43 C44 1.376(7)
C43 H43A 0.9500
C44 C45 1.371(6)
C44 H44A 0.9500
C45 C46 1.401(6)
C45 H45A 0.9500
C46 C50 1.522(5)
C47 C49 1.532(6)
C47 C48 1.544(6)
C47 H47A 1.0000
C48 H48A 0.9800
C48 H48B 0.9800
C48 H48C 0.9800
C49 H49A 0.9800
C49 H49B 0.9800
C49 H49C 0.9800
C50 C51 1.531(6)
C50 C52 1.543(6)
C50 H50A 1.0000
C51 H51A 0.9800
C51 H51B 0.9800
C51 H51C 0.9800
C52 H52A 0.9800
C52 H52B 0.9800
C52 H52C 0.9800
C53 H53A 0.9800
C53 H53B 0.9800
C53 H53C 0.9800
C54 C55 1.491(6)
C54 H54A 0.9900
C54 H54B 0.9900
C55 H55A 0.9900
C55 H55B 0.9900
C56 H56A 0.9800
C56 H56B 0.9800
C56 H56C 0.9800
C57 H57A 0.9800
C57 H57B 0.9800
C57 H57C 0.9800
C58 C59 1.461(8)
C58 H58A 0.9900
C58 H58B 0.9900
C59 H59A 0.9900
C59 H59B 0.9900
C60 H60A 0.9800
C60 H60B 0.9800
C60 H60C 0.9800
C61 H61A 0.9800
C61 H61B 0.9800
C61 H61C 0.9800
C62 C63 1.504(7)
C62 H62A 0.9900
C62 H62B 0.9900
C63 H63A 0.9900
C63 H63B 0.9900
C64 H64A 0.9800
C64 H64B 0.9800
C64 H64C 0.9800
C65 H65A 0.9800
C65 H65B 0.9800
C65 H65C 0.9800
C66 C67 1.473(11)
C66 H66A 0.9900
C66 H66B 0.9900
C67 H67A 0.9900
C67 H67B 0.9900
C68 H68A 0.9800
C68 H68B 0.9800
C68 H68C 0.9800
C71 C72 1.526(9)
C71 H71A 0.9800
C71 H71B 0.9800
C71 H71C 0.9800
C72 C73 1.535(9)
C72 H72A 0.9900
C72 H72B 0.9900
C73 C74 1.508(9)
C73 H73A 0.9900
C73 H73B 0.9900
C74 C75 1.507(9)
C74 H74A 0.9900
C74 H74B 0.9900
C75 H75A 0.9800
C75 H75B 0.9800
C75 H75C 0.9800
